data_1534810
loop_
_publ_author_name
'Baran, J.'
'Lis, T.'
'Starynowicz, P.'

_publ_section_title
;
 Structure and vibrational spectra of Na5 H3 (Se O4)4 * 2(H2 O) crystal
;
_journal_name_full 'Journal of Molecular Structure'
_journal_page_first 51
_journal_page_last 61
_journal_volume 213
_journal_year 1989
_chemical_formula_sum 'H7 Na5 O18 Se4'
_chemical_name_systematic 'Na5 H3 (Se O4)4 (H2 O)2'
_space_group_IT_number 2
_symmetry_space_group_name_Hall '-P 1'
_symmetry_space_group_name_H-M 'P -1'
_cell_angle_alpha 102.5
_cell_angle_beta 98.71
_cell_angle_gamma 100.36
_cell_formula_units_Z 1
_cell_length_a 5.959
_cell_length_b 7.268
_cell_length_c 9.958
_cell_volume 405.976
_citation_journal_id_ASTM JMOSB4
_cod_data_source_file Baran_JMOSB4_1989_1998.cif
_cod_data_source_block H7Na5O18Se4
_cod_original_cell_volume 405.9759
_cod_database_code 1534810

loop_
_symmetry_equiv_pos_as_xyz
x,y,z
-x,-y,-z

loop_
_atom_site_label
_atom_site_type_symbol
_atom_site_fract_x
_atom_site_fract_y
_atom_site_fract_z
_atom_site_occupancy
_atom_site_U_iso_or_equiv
O5 O-2 0.6882 0.4387 0.2789 1 0.0
O8 O-2 0.3338 0.1247 0.2073 1 0.0
Na2 Na+1 0.8686 0.8293 0.6037 1 0.0
O1 O-2 0.4859 0.1661 0.5556 1 0.0
H3 H+1 0.998 0.658 0.108 1 0.0
O3 O-2 0.7754 0.4858 0.5487 1 0.0
O7 O-2 0.5868 0.2314 0.0228 1 0.0
Se1 Se+6 0.74916 0.31156 0.62733 1 0.0
Na1 Na+1 0 0 0 1 0.0
Na3 Na+1 0.343 0.2598 0.8069 1 0.0
O2 O-2 0.9435 0.1824 0.6036 1 0.0
H1 H+1 0.5 0 0.5 1 0.0
O4 O-2 0.7431 0.3901 0.7913 1 0.0
O9 O-2 0.906 0.7023 0.0373 1 0.0
Se2 Se+6 0.5881 0.20558 0.17854 1 0.0
H2 H+1 0.742 0.433 0.375 1 0.0
H4 H+1 0.835 0.598 0.954 1 0.0
O6 O-2 0.7791 0.0873 0.2269 1 0.0
